data_7129669
loop_
_publ_author_name
'Mukherjee, Sourav'
'Lochab, Bimlesh'

_publ_section_title
;
 Synthesis and Thermal Behaviour of Thiophene-Based Oxazine-Ring
 Substituted Benzoxazine Monomers &amp; Polymers
;
_journal_name_full 'Chemical Communications'
_journal_paper_doi 10.1039/D2CC00043A
_journal_year 2022
_chemical_formula_moiety 'C25 H21 N O S'
_chemical_formula_sum 'C25 H21 N O S'
_chemical_formula_weight 383.49
_chemical_name_common PH-ta-[2,4]-Ph
_chemical_name_systematic 2,4-diphenyl-3-(thiophen-2-ylmethyl)-3,4-dihydro-2H-benzo[e][1,3]oxazine
_space_group_crystal_system monoclinic
_space_group_IT_number 14
_space_group_name_Hall '-P 2ybc'
_space_group_name_H-M_alt 'P 1 21/c 1'
_atom_sites_solution_hydrogens geom
_audit_creation_method SHELXL-2018/3
_audit_update_record
;
2021-12-30 deposited with the CCDC.	2022-02-07 downloaded from the CCDC.
;
_cell_angle_alpha 90
_cell_angle_beta 99.760(18)
_cell_angle_gamma 90
_cell_formula_units_Z 4
_cell_length_a 11.598(6)
_cell_length_b 9.723(6)
_cell_length_c 18.055(11)
_cell_measurement_reflns_used 8559
_cell_measurement_temperature 289(2)
_cell_measurement_theta_max 24.48
_cell_measurement_theta_min 2.65
_cell_volume 2007(2)
_computing_structure_refinement 'SHELXL-2018/3 (Sheldrick, 2018)'
_computing_structure_solution 'SHELXT 2014/5 (Sheldrick, 2014)'
_diffrn_ambient_temperature 289(2)
_diffrn_measured_fraction_theta_full 0.994
_diffrn_measured_fraction_theta_max 0.980
_diffrn_measurement_device_type 'Bruker PHOTON100 CMOS'
_diffrn_measurement_method '\f and \w scans'
_diffrn_radiation_type MoK\a
_diffrn_radiation_wavelength 0.71073
_diffrn_reflns_av_R_equivalents 0.0482
_diffrn_reflns_av_unetI/netI 0.0342
_diffrn_reflns_Laue_measured_fraction_full 0.994
_diffrn_reflns_Laue_measured_fraction_max 0.980
_diffrn_reflns_limit_h_max 14
_diffrn_reflns_limit_h_min -14
_diffrn_reflns_limit_k_max 12
_diffrn_reflns_limit_k_min -12
_diffrn_reflns_limit_l_max 22
_diffrn_reflns_limit_l_min -21
_diffrn_reflns_number 31861
_diffrn_reflns_point_group_measured_fraction_full 0.994
_diffrn_reflns_point_group_measured_fraction_max 0.980
_diffrn_reflns_theta_full 25.242
_diffrn_reflns_theta_max 26.665
_diffrn_reflns_theta_min 2.289
_exptl_absorpt_coefficient_mu 0.176
_exptl_absorpt_correction_T_max 0.9705
_exptl_absorpt_correction_T_min 0.6508
_exptl_absorpt_correction_type multi-scan
_exptl_absorpt_process_details SADABS
_exptl_crystal_colour yellow
_exptl_crystal_density_diffrn 1.269
_exptl_crystal_description Block
_exptl_crystal_F_000 988
_exptl_crystal_recrystallization_method 'Re-crystallisation from solvent: 2% ethylacetate in hexane'
_refine_diff_density_max 0.239
_refine_diff_density_min -0.322
_refine_diff_density_rms 0.036
_refine_ls_extinction_method none
_refine_ls_goodness_of_fit_ref 1.034
_refine_ls_hydrogen_treatment constr
_refine_ls_matrix_type full
_refine_ls_number_parameters 253
_refine_ls_number_reflns 4145
_refine_ls_number_restraints 0
_refine_ls_restrained_S_all 1.034
_refine_ls_R_factor_all 0.0767
_refine_ls_R_factor_gt 0.0528
_refine_ls_shift/su_max 0.000
_refine_ls_shift/su_mean 0.000
_refine_ls_structure_factor_coef Fsqd
_refine_ls_weighting_details 'w=1/[\s^2^(Fo^2^)+(0.0815P)^2^+0.5219P] where P=(Fo^2^+2Fc^2^)/3'
_refine_ls_weighting_scheme calc
_refine_ls_wR_factor_gt 0.1491
_refine_ls_wR_factor_ref 0.1699
_reflns_Friedel_coverage 0.000
_reflns_number_gt 2893
_reflns_number_total 4145
_reflns_threshold_expression 'I > 2\s(I)'
_cod_data_source_file d2cc00043a2.cif
_cod_data_source_block mo_Di_sub_bzx_ta_3_0m_a
_cod_depositor_comments
;
The following automatic conversions were performed:

data item '_exptl_absorpt_correction_type' value 'Multi-Scan' was
changed to 'multi-scan' in accordance with the
/home/data/users/saulius/crontab/automatic-downloads/rss-feeds/RSC/lib/dictionaries/cif_core.dic
dictionary named 'cif_core.dic' version 2.4.2 last updated on
2011-04-26.

Automatic conversion script
Id: cif_fix_values 7556 2019-12-06 15:28:31Z antanas 
;
_cod_original_sg_symbol_H-M 'P 21/c'
_cod_database_code 7129669
_shelx_shelxl_version_number 2018/3
_shelx_space_group_comment
;
The symmetry employed for this shelxl refinement is uniquely defined
by the following loop, which should always be used as a source of
symmetry information in preference to the above space-group names.
They are only intended as comments.
;

loop_
_space_group_symop_operation_xyz
'x, y, z'
'-x, y+1/2, -z+1/2'
'-x, -y, -z'
'x, -y-1/2, z-1/2'

loop_
_atom_site_label
_atom_site_type_symbol
_atom_site_fract_x
_atom_site_fract_y
_atom_site_fract_z
_atom_site_U_iso_or_equiv
_atom_site_adp_type
_atom_site_occupancy
_atom_site_site_symmetry_order
_atom_site_calc_flag
_atom_site_refinement_flags_posn
_atom_site_refinement_flags_adp
_atom_site_refinement_flags_occupancy
_atom_site_disorder_assembly
_atom_site_disorder_group
S1 S 0.11222(7) 0.49685(7) 0.74145(4) 0.0843(3) Uani 1 1 d . . . . .
O1 O 0.43890(13) 0.62074(18) 0.57248(8) 0.0715(4) Uani 1 1 d . . . . .
N1 N 0.27804(14) 0.51399(17) 0.61917(9) 0.0569(4) Uani 1 1 d . . . . .
C21 C 0.24276(19) 0.6428(2) 0.65228(12) 0.0610(5) Uani 1 1 d . . . . .
H21A H 0.234876 0.715197 0.614795 0.073 Uiso 1 1 calc R U . . .
H21B H 0.302891 0.670173 0.693753 0.073 Uiso 1 1 calc R U . . .
C2 C 0.20261(17) 0.3398(2) 0.52308(11) 0.0573(5) Uani 1 1 d . . . . .
C1 C 0.21037(18) 0.4925(2) 0.54300(11) 0.0575(5) Uani 1 1 d . . . . .
H1 H 0.130345 0.523084 0.544715 0.069 Uiso 1 1 calc R U . . .
C13 C 0.36617(19) 0.6449(2) 0.50545(12) 0.0633(5) Uani 1 1 d . . . . .
C22 C 0.12936(19) 0.6248(2) 0.67985(11) 0.0581(5) Uani 1 1 d . . . . .
C7 C 0.13168(19) 0.2535(3) 0.55808(13) 0.0677(6) Uani 1 1 d . . . . .
H7 H 0.091870 0.289152 0.594346 0.081 Uiso 1 1 calc R U . . .
C23 C 0.02826(18) 0.7050(2) 0.66209(13) 0.0662(6) Uani 1 1 d . . . . .
H23 H 0.019230 0.778589 0.628727 0.079 Uiso 1 1 calc R U . . .
C3 C 0.2620(2) 0.2821(2) 0.47083(13) 0.0678(6) Uani 1 1 d . . . . .
H3 H 0.310054 0.336888 0.446802 0.081 Uiso 1 1 calc R U . . .
C8 C 0.25608(19) 0.5842(2) 0.48755(11) 0.0607(5) Uani 1 1 d . . . . .
C14 C 0.40131(19) 0.5082(2) 0.61542(12) 0.0632(5) Uani 1 1 d . . . . .
H14 H 0.415739 0.422291 0.590133 0.076 Uiso 1 1 calc R U . . .
C15 C 0.47785(19) 0.5078(2) 0.69197(13) 0.0656(6) Uani 1 1 d . . . . .
C4 C 0.2510(2) 0.1436(3) 0.45372(15) 0.0779(7) Uani 1 1 d . . . . .
H4 H 0.292576 0.105894 0.418917 0.093 Uiso 1 1 calc R U . . .
C12 C 0.4056(2) 0.7379(3) 0.45707(14) 0.0736(6) Uani 1 1 d . . . . .
H12 H 0.478064 0.780323 0.470409 0.088 Uiso 1 1 calc R U . . .
C9 C 0.1887(2) 0.6167(2) 0.41873(13) 0.0712(6) Uani 1 1 d . . . . .
H9 H 0.115105 0.577033 0.405663 0.085 Uiso 1 1 calc R U . . .
C5 C 0.1798(2) 0.0623(3) 0.48740(15) 0.0809(7) Uani 1 1 d . . . . .
H5 H 0.171528 -0.030477 0.475043 0.097 Uiso 1 1 calc R U . . .
C6 C 0.1202(2) 0.1176(3) 0.53965(16) 0.0827(7) Uani 1 1 d . . . . .
H6 H 0.071580 0.061998 0.562756 0.099 Uiso 1 1 calc R U . . .
C24 C -0.0598(2) 0.6563(3) 0.70328(16) 0.0821(7) Uani 1 1 d . . . . .
H24 H -0.133536 0.696001 0.699382 0.099 Uiso 1 1 calc R U . . .
C10 C 0.2275(3) 0.7059(3) 0.36942(14) 0.0847(8) Uani 1 1 d . . . . .
H10 H 0.181253 0.725186 0.323309 0.102 Uiso 1 1 calc R U . . .
C11 C 0.3363(3) 0.7667(3) 0.38909(15) 0.0838(7) Uani 1 1 d . . . . .
H11 H 0.362903 0.827604 0.356022 0.101 Uiso 1 1 calc R U . . .
C25 C -0.0252(2) 0.5483(3) 0.74776(16) 0.0846(7) Uani 1 1 d . . . . .
H25 H -0.071550 0.506398 0.778570 0.102 Uiso 1 1 calc R U . . .
C16 C 0.5846(2) 0.5775(4) 0.70694(15) 0.0912(8) Uani 1 1 d . . . . .
H16 H 0.611843 0.627087 0.669357 0.109 Uiso 1 1 calc R U . . .
C18 C 0.6140(3) 0.4993(4) 0.83309(17) 0.0958(9) Uani 1 1 d . . . . .
H18 H 0.658647 0.498765 0.881021 0.115 Uiso 1 1 calc R U . . .
C20 C 0.4458(3) 0.4306(3) 0.74897(16) 0.0951(9) Uani 1 1 d . . . . .
H20 H 0.376752 0.379991 0.740075 0.114 Uiso 1 1 calc R U . . .
C19 C 0.5146(3) 0.4273(4) 0.81909(18) 0.1109(11) Uani 1 1 d . . . . .
H19 H 0.491597 0.374474 0.856999 0.133 Uiso 1 1 calc R U . . .
C17 C 0.6491(3) 0.5715(4) 0.77880(18) 0.1105(11) Uani 1 1 d . . . . .
H17 H 0.719270 0.619645 0.789282 0.133 Uiso 1 1 calc R U . . .

loop_
_atom_site_aniso_label
_atom_site_aniso_U_11
_atom_site_aniso_U_22
_atom_site_aniso_U_33
_atom_site_aniso_U_23
_atom_site_aniso_U_13
_atom_site_aniso_U_12
S1 0.0942(5) 0.0813(5) 0.0797(5) 0.0125(3) 0.0211(4) 0.0033(3)
O1 0.0607(9) 0.0905(11) 0.0618(9) 0.0011(8) 0.0062(7) -0.0072(8)
N1 0.0562(9) 0.0614(10) 0.0516(9) -0.0081(7) 0.0050(7) 0.0040(7)
C21 0.0675(13) 0.0599(12) 0.0555(11) -0.0086(9) 0.0103(9) -0.0006(10)
C2 0.0503(10) 0.0656(12) 0.0530(11) -0.0077(9) 0.0005(8) -0.0019(9)
C1 0.0529(11) 0.0647(12) 0.0532(11) -0.0071(9) 0.0039(8) 0.0027(9)
C13 0.0653(13) 0.0697(13) 0.0542(11) -0.0069(10) 0.0085(9) 0.0048(10)
C22 0.0687(13) 0.0562(11) 0.0485(10) -0.0095(9) 0.0079(9) 0.0004(9)
C7 0.0590(12) 0.0789(15) 0.0650(13) -0.0087(11) 0.0102(10) -0.0074(11)
C23 0.0596(12) 0.0675(13) 0.0719(14) -0.0135(11) 0.0124(10) 0.0026(10)
C3 0.0695(13) 0.0700(14) 0.0655(13) -0.0085(11) 0.0161(10) -0.0018(11)
C8 0.0656(12) 0.0611(12) 0.0540(11) -0.0070(9) 0.0060(9) 0.0054(10)
C14 0.0592(12) 0.0715(14) 0.0572(12) -0.0073(10) 0.0051(9) 0.0031(10)
C15 0.0612(13) 0.0717(14) 0.0609(13) -0.0089(10) 0.0020(10) 0.0088(10)
C4 0.0827(16) 0.0741(16) 0.0768(16) -0.0183(12) 0.0136(13) 0.0023(12)
C12 0.0792(15) 0.0707(14) 0.0730(15) -0.0047(12) 0.0189(12) -0.0018(12)
C9 0.0791(15) 0.0670(14) 0.0627(13) -0.0010(11) -0.0018(11) 0.0039(11)
C5 0.0817(16) 0.0720(15) 0.0824(16) -0.0144(13) -0.0047(13) -0.0035(13)
C6 0.0778(16) 0.0803(17) 0.0868(17) -0.0030(14) 0.0044(13) -0.0218(13)
C24 0.0688(14) 0.0867(18) 0.0928(18) -0.0155(15) 0.0195(13) 0.0042(13)
C10 0.108(2) 0.0731(16) 0.0673(15) 0.0072(12) -0.0022(14) 0.0054(14)
C11 0.110(2) 0.0714(16) 0.0706(15) 0.0090(13) 0.0166(14) 0.0011(14)
C25 0.0897(18) 0.0924(19) 0.0782(16) -0.0101(15) 0.0324(14) -0.0116(15)
C16 0.0716(16) 0.132(2) 0.0660(15) 0.0046(16) -0.0008(12) -0.0154(16)
C18 0.0826(19) 0.124(3) 0.0726(17) -0.0071(17) -0.0107(14) 0.0180(17)
C20 0.0816(17) 0.105(2) 0.0881(18) 0.0259(17) -0.0146(14) -0.0108(15)
C19 0.101(2) 0.140(3) 0.0831(19) 0.032(2) -0.0099(16) 0.007(2)
C17 0.0716(17) 0.168(3) 0.084(2) -0.004(2) -0.0092(15) -0.0173(19)

loop_
_atom_type_symbol
_atom_type_description
_atom_type_scat_dispersion_real
_atom_type_scat_dispersion_imag
_atom_type_scat_source
C C 0.0033 0.0016 'International Tables Vol C Tables 4.2.6.8 and 6.1.1.4'
H H 0.0000 0.0000 'International Tables Vol C Tables 4.2.6.8 and 6.1.1.4'
N N 0.0061 0.0033 'International Tables Vol C Tables 4.2.6.8 and 6.1.1.4'
O O 0.0106 0.0060 'International Tables Vol C Tables 4.2.6.8 and 6.1.1.4'
S S 0.1246 0.1234 'International Tables Vol C Tables 4.2.6.8 and 6.1.1.4'

loop_
_geom_angle_atom_site_label_1
_geom_angle_atom_site_label_2
_geom_angle_atom_site_label_3
_geom_angle
_geom_angle_site_symmetry_1
_geom_angle_site_symmetry_3
_geom_angle_publ_flag
C25 S1 C22 92.50(13) . . ?
C13 O1 C14 113.88(17) . . ?
C14 N1 C21 113.38(16) . . ?
C14 N1 C1 108.95(16) . . ?
C21 N1 C1 110.91(16) . . ?
N1 C21 C22 110.87(17) . . ?
N1 C21 H21A 109.5 . . ?
C22 C21 H21A 109.5 . . ?
N1 C21 H21B 109.5 . . ?
C22 C21 H21B 109.5 . . ?
H21A C21 H21B 108.1 . . ?
C3 C2 C7 117.7(2) . . ?
C3 C2 C1 122.8(2) . . ?
C7 C2 C1 119.53(19) . . ?
N1 C1 C8 110.15(17) . . ?
N1 C1 C2 110.94(16) . . ?
C8 C1 C2 115.67(17) . . ?
N1 C1 H1 106.5 . . ?
C8 C1 H1 106.5 . . ?
C2 C1 H1 106.5 . . ?
O1 C13 C12 116.6(2) . . ?
O1 C13 C8 122.2(2) . . ?
C12 C13 C8 121.1(2) . . ?
C23 C22 C21 127.6(2) . . ?
C23 C22 S1 111.75(17) . . ?
C21 C22 S1 120.67(16) . . ?
C6 C7 C2 120.8(2) . . ?
C6 C7 H7 119.6 . . ?
C2 C7 H7 119.6 . . ?
C22 C23 C24 109.8(2) . . ?
C22 C23 H23 125.1 . . ?
C24 C23 H23 125.1 . . ?
C2 C3 C4 120.8(2) . . ?
C2 C3 H3 119.6 . . ?
C4 C3 H3 119.6 . . ?
C9 C8 C13 117.7(2) . . ?
C9 C8 C1 121.6(2) . . ?
C13 C8 C1 120.63(18) . . ?
N1 C14 O1 112.68(17) . . ?
N1 C14 C15 112.96(18) . . ?
O1 C14 C15 107.94(18) . . ?
N1 C14 H14 107.7 . . ?
O1 C14 H14 107.7 . . ?
C15 C14 H14 107.7 . . ?
C20 C15 C16 117.6(2) . . ?
C20 C15 C14 119.6(2) . . ?
C16 C15 C14 122.7(2) . . ?
C5 C4 C3 120.5(2) . . ?
C5 C4 H4 119.8 . . ?
C3 C4 H4 119.8 . . ?
C11 C12 C13 119.2(2) . . ?
C11 C12 H12 120.4 . . ?
C13 C12 H12 120.4 . . ?
C10 C9 C8 121.9(2) . . ?
C10 C9 H9 119.1 . . ?
C8 C9 H9 119.1 . . ?
C4 C5 C6 119.6(3) . . ?
C4 C5 H5 120.2 . . ?
C6 C5 H5 120.2 . . ?
C7 C6 C5 120.6(3) . . ?
C7 C6 H6 119.7 . . ?
C5 C6 H6 119.7 . . ?
C25 C24 C23 113.6(2) . . ?
C25 C24 H24 123.2 . . ?
C23 C24 H24 123.2 . . ?
C9 C10 C11 119.2(2) . . ?
C9 C10 H10 120.4 . . ?
C11 C10 H10 120.4 . . ?
C12 C11 C10 120.7(2) . . ?
C12 C11 H11 119.6 . . ?
C10 C11 H11 119.6 . . ?
C24 C25 S1 112.3(2) . . ?
C24 C25 H25 123.8 . . ?
S1 C25 H25 123.8 . . ?
C17 C16 C15 118.7(3) . . ?
C17 C16 H16 120.6 . . ?
C15 C16 H16 120.6 . . ?
C17 C18 C19 120.1(3) . . ?
C17 C18 H18 120.0 . . ?
C19 C18 H18 120.0 . . ?
C15 C20 C19 120.8(3) . . ?
C15 C20 H20 119.6 . . ?
C19 C20 H20 119.6 . . ?
C18 C19 C20 120.6(3) . . ?
C18 C19 H19 119.7 . . ?
C20 C19 H19 119.7 . . ?
C18 C17 C16 122.1(3) . . ?
C18 C17 H17 119.0 . . ?
C16 C17 H17 119.0 . . ?

loop_
_geom_bond_atom_site_label_1
_geom_bond_atom_site_label_2
_geom_bond_distance
_geom_bond_site_symmetry_2
_geom_bond_publ_flag
S1 C25 1.693(3) . ?
S1 C22 1.703(2) . ?
O1 C13 1.373(3) . ?
O1 C14 1.450(3) . ?
N1 C14 1.444(3) . ?
N1 C21 1.475(3) . ?
N1 C1 1.478(3) . ?
C21 C22 1.493(3) . ?
C21 H21A 0.9700 . ?
C21 H21B 0.9700 . ?
C2 C3 1.379(3) . ?
C2 C7 1.399(3) . ?
C2 C1 1.527(3) . ?
C1 C8 1.503(3) . ?
C1 H1 0.9800 . ?
C13 C12 1.388(3) . ?
C13 C8 1.394(3) . ?
C22 C23 1.399(3) . ?
C7 C6 1.363(4) . ?
C7 H7 0.9300 . ?
C23 C24 1.441(3) . ?
C23 H23 0.9300 . ?
C3 C4 1.382(4) . ?
C3 H3 0.9300 . ?
C8 C9 1.388(3) . ?
C14 C15 1.511(3) . ?
C14 H14 0.9800 . ?
C15 C20 1.375(4) . ?
C15 C16 1.398(4) . ?
C4 C5 1.359(4) . ?
C4 H4 0.9300 . ?
C12 C11 1.377(4) . ?
C12 H12 0.9300 . ?
C9 C10 1.372(4) . ?
C9 H9 0.9300 . ?
C5 C6 1.370(4) . ?
C5 H5 0.9300 . ?
C6 H6 0.9300 . ?
C24 C25 1.342(4) . ?
C24 H24 0.9300 . ?
C10 C11 1.384(4) . ?
C10 H10 0.9300 . ?
C11 H11 0.9300 . ?
C25 H25 0.9300 . ?
C16 C17 1.385(4) . ?
C16 H16 0.9300 . ?
C18 C17 1.324(5) . ?
C18 C19 1.337(5) . ?
C18 H18 0.9300 . ?
C20 C19 1.378(4) . ?
C20 H20 0.9300 . ?
C19 H19 0.9300 . ?
C17 H17 0.9300 . ?
